data_7004859
loop_
_publ_author_name
'Suzuki, Takayoshi'
'Fujiiwara, Katsuhiro'
'Takagi, Hideo D.'
'Kashiwabara, Kazuo'

_publ_section_title
;
 Preparation and characterization of mixed-ligand cobalt(III) complexes
 containing (3-aminopropyl)dimethylphosphine (pdmp). Conformation of
 the six-membered pdmp chelate ring.
;
_journal_issue 3
_journal_name_full 'Dalton transactions (Cambridge, England : 2003)'
_journal_page_first 308
_journal_page_last 319
_journal_paper_doi 10.1039/b612025c
_journal_year 2007
_chemical_formula_moiety 'C15 H35 Co N2 O2 P2 2+, 2(F6 P 1-), 0.5(C4 H10 O)'
_chemical_formula_sum 'C17 H40 Co F12 N2 O2.5 P4'
_chemical_formula_weight 723.32
_chemical_name_common
;
trans(P,N)-(pentane-2,4-dionato)bis((3-aminopropyl)
dimethylphosphine)cobalt(iii) Bis(hexafluorophospate) Hemi(diethyl
ether) Solvate
;
_chemical_name_systematic
;
trans(P,N)-(pentane-2,4-dionato)bis((3-aminopropyl)
dimethylphosphine)cobalt(III) Bis(hexafluorophospate)
Hemi(diethyl ether) Solvate
;
_space_group_IT_number 14
_symmetry_cell_setting monoclinic
_symmetry_space_group_name_Hall '-P 2ybc'
_symmetry_space_group_name_H-M 'P 1 21/c 1'
_atom_sites_solution_hydrogens geom
_atom_sites_solution_primary direct
_atom_sites_solution_secondary difmap
_audit_creation_method SHELXL-97
_cell_angle_alpha 90.00
_cell_angle_beta 94.258(12)
_cell_angle_gamma 90.00
_cell_formula_units_Z 8
_cell_length_a 16.765(5)
_cell_length_b 11.701(3)
_cell_length_c 31.311(10)
_cell_measurement_reflns_used 26557
_cell_measurement_temperature 293(2)
_cell_measurement_theta_max 27.4
_cell_measurement_theta_min 3.0
_cell_volume 6125(3)
_computing_cell_refinement PROCESS-AUTO
_computing_data_collection PROCESS-AUTO
_computing_data_reduction 'CrystalStructure 3.7.0'
_computing_molecular_graphics 'ORTEP-3 for Win'
_computing_publication_material SHELXL-97
_computing_structure_refinement SHELXL-97
_computing_structure_solution 'DIRDIF99 (PATTY)'
_diffrn_ambient_temperature 293(2)
_diffrn_detector_area_resol_mean 10.00
_diffrn_measured_fraction_theta_full 0.996
_diffrn_measured_fraction_theta_max 0.996
_diffrn_measurement_device_type 'Rigaku RAXIS-RAPID'
_diffrn_measurement_method \w
_diffrn_radiation_monochromator graphite
_diffrn_radiation_source 'fine-focus sealed tube'
_diffrn_radiation_type 'Mo K\a'
_diffrn_radiation_wavelength 0.71075
_diffrn_reflns_av_R_equivalents 0.0384
_diffrn_reflns_av_sigmaI/netI 0.0365
_diffrn_reflns_limit_h_max 21
_diffrn_reflns_limit_h_min -21
_diffrn_reflns_limit_k_max 15
_diffrn_reflns_limit_k_min -15
_diffrn_reflns_limit_l_max 32
_diffrn_reflns_limit_l_min -40
_diffrn_reflns_number 53373
_diffrn_reflns_theta_full 27.46
_diffrn_reflns_theta_max 27.46
_diffrn_reflns_theta_min 2.99
_exptl_absorpt_coefficient_mu 0.863
_exptl_absorpt_correction_T_max 0.8463
_exptl_absorpt_correction_T_min 0.8131
_exptl_absorpt_correction_type multi-scan
_exptl_absorpt_process_details
;
Higashi, T. (1995). Program for Absorption Correction.
Rigaku Corporation, Tokyo, Japan.
;
_exptl_crystal_colour octahedron
_exptl_crystal_density_diffrn 1.569
_exptl_crystal_density_method 'not measured'
_exptl_crystal_description orange
_exptl_crystal_F_000 2968
_exptl_crystal_size_max 0.25
_exptl_crystal_size_mid 0.25
_exptl_crystal_size_min 0.20
_refine_diff_density_max 0.623
_refine_diff_density_min -0.621
_refine_diff_density_rms 0.072
_refine_ls_extinction_method none
_refine_ls_goodness_of_fit_ref 1.050
_refine_ls_hydrogen_treatment constr
_refine_ls_matrix_type full
_refine_ls_number_parameters 754
_refine_ls_number_reflns 13967
_refine_ls_number_restraints 0
_refine_ls_restrained_S_all 1.050
_refine_ls_R_factor_all 0.0886
_refine_ls_R_factor_gt 0.0598
_refine_ls_shift/su_max 0.002
_refine_ls_shift/su_mean 0.000
_refine_ls_structure_factor_coef Fsqd
_refine_ls_weighting_details 'calc w=1/[\s^2^(Fo^2^)+(0.0871P)^2^+4.6916P] where P=(Fo^2^+2Fc^2^)/3'
_refine_ls_weighting_scheme calc
_refine_ls_wR_factor_gt 0.1589
_refine_ls_wR_factor_ref 0.1751
_reflns_number_gt 9602
_reflns_number_total 13967
_reflns_threshold_expression 'I > 2\s(I)'
_cod_data_source_file b612025c.txt
_cod_data_source_block transPN
_cod_original_formula_sum 'C17 H40 Co F12 N2 O2.50 P4'
_cod_database_code 7004859

loop_
_symmetry_equiv_pos_as_xyz
'x, y, z'
'-x, y+1/2, -z+1/2'
'-x, -y, -z'
'x, -y-1/2, z-1/2'

loop_
_atom_site_label
_atom_site_type_symbol
_atom_site_fract_x
_atom_site_fract_y
_atom_site_fract_z
_atom_site_U_iso_or_equiv
_atom_site_adp_type
_atom_site_occupancy
_atom_site_symmetry_multiplicity
_atom_site_calc_flag
_atom_site_refinement_flags
_atom_site_disorder_assembly
_atom_site_disorder_group
Co1 Co 0.07413(3) 0.24709(4) 0.626297(14) 0.03855(13) Uani 1 1 d . . .
Co2 Co 0.42047(3) 0.26296(4) 0.377622(13) 0.03650(12) Uani 1 1 d . . .
P1 P 0.03593(6) 0.42825(8) 0.61809(3) 0.0522(2) Uani 1 1 d . . .
P2 P 0.09141(6) 0.21676(9) 0.55700(3) 0.0518(2) Uani 1 1 d . . .
P3 P 0.46635(6) 0.44071(7) 0.37830(3) 0.0424(2) Uani 1 1 d . . .
P4 P 0.43082(6) 0.24030(8) 0.44870(3) 0.0445(2) Uani 1 1 d . . .
P5 P 0.41556(6) 0.16190(8) 0.60644(3) 0.0521(2) Uani 1 1 d . . .
P6 P 0.21183(7) 0.00181(12) 0.75289(4) 0.0688(3) Uani 1 1 d . . .
P7 P 0.75086(7) 0.34850(11) 0.49283(4) 0.0621(3) Uani 1 1 d . . .
P8 P 0.08150(6) 0.17470(9) 0.39226(4) 0.0541(3) Uani 1 1 d . . .
F1 F 0.46447(18) 0.0713(3) 0.63449(10) 0.0956(9) Uani 1 1 d . . .
F2 F 0.4867(2) 0.1812(4) 0.57764(13) 0.1434(16) Uani 1 1 d . . .
F3 F 0.4464(2) 0.2615(2) 0.63652(11) 0.1052(11) Uani 1 1 d . . .
F4 F 0.3831(3) 0.0644(3) 0.57537(12) 0.1322(14) Uani 1 1 d . . .
F5 F 0.34217(17) 0.1445(3) 0.63400(11) 0.1015(10) Uani 1 1 d . . .
F6 F 0.3638(2) 0.2516(2) 0.57721(10) 0.0965(10) Uani 1 1 d . . .
F7 F 0.2139(3) 0.1003(3) 0.78675(11) 0.1372(14) Uani 1 1 d . . .
F8 F 0.1963(2) -0.0860(3) 0.78949(10) 0.1081(10) Uani 1 1 d . . .
F9 F 0.11905(18) 0.0173(3) 0.74222(11) 0.1094(11) Uani 1 1 d . . .
F10 F 0.30415(18) -0.0136(4) 0.76259(13) 0.1358(15) Uani 1 1 d . . .
F11 F 0.2262(2) 0.0930(4) 0.71628(10) 0.1236(13) Uani 1 1 d . . .
F12 F 0.2094(2) -0.0974(4) 0.71896(11) 0.1284(13) Uani 1 1 d . . .
F13 F 0.84123(18) 0.3465(4) 0.48222(12) 0.1335(15) Uani 1 1 d . . .
F18 F 0.66011(18) 0.3634(3) 0.50262(11) 0.1149(12) Uani 1 1 d . . .
F222 F 0.1485(9) 0.1405(14) 0.4268(5) 0.190(6) Uiso 0.50 1 d P . .
F141 F 0.7213(7) 0.2472(10) 0.4634(5) 0.159(5) Uani 0.50 1 d P . .
F142 F 0.7261(8) 0.3052(11) 0.4481(4) 0.138(4) Uiso 0.50 1 d P . .
F151 F 0.7636(7) 0.2798(11) 0.5339(3) 0.165(4) Uani 0.50 1 d P . .
F152 F 0.7618(7) 0.2211(11) 0.5074(4) 0.151(4) Uiso 0.50 1 d P . .
F161 F 0.7369(4) 0.4306(10) 0.4513(2) 0.116(3) Uani 0.50 1 d P . .
F162 F 0.7417(6) 0.4695(9) 0.4750(4) 0.130(4) Uiso 0.50 1 d P . .
F171 F 0.7718(5) 0.4593(8) 0.5222(3) 0.117(3) Uani 0.50 1 d P . .
F172 F 0.7760(6) 0.3851(10) 0.5383(3) 0.120(3) Uiso 0.50 1 d P . .
F191 F 0.0003(5) 0.1823(13) 0.3655(4) 0.146(5) Uani 0.50 1 d P . .
F192 F 0.1115(6) 0.2676(9) 0.3628(4) 0.127(5) Uani 0.50 1 d P . .
F201 F 0.0226(6) 0.2293(10) 0.4200(4) 0.139(4) Uani 0.50 1 d P . .
F202 F 0.0436(10) 0.0857(14) 0.3656(5) 0.192(7) Uani 0.50 1 d P . .
F211 F 0.0659(19) 0.2631(13) 0.3613(5) 0.304(14) Uani 0.50 1 d P . .
F212 F 0.1570(6) 0.1449(10) 0.3706(4) 0.134(3) Uiso 0.50 1 d P . .
F221 F 0.0536(8) 0.0687(12) 0.4192(5) 0.143(5) Uiso 0.50 1 d P . .
F231 F 0.1112(13) 0.0821(9) 0.3614(3) 0.181(6) Uani 0.50 1 d P . .
F232 F 0.0831(11) 0.2773(7) 0.4208(3) 0.190(6) Uani 0.50 1 d P . .
F241 F 0.1594(5) 0.2006(14) 0.4204(3) 0.163(6) Uani 0.50 1 d P . .
F242 F 0.0611(15) 0.0881(14) 0.4243(6) 0.289(14) Uani 0.50 1 d P . .
O1 O 0.06477(16) 0.2596(2) 0.68746(8) 0.0506(6) Uani 1 1 d . . .
O2 O -0.03579(15) 0.2106(2) 0.61434(8) 0.0532(6) Uani 1 1 d . . .
O3 O 0.40276(15) 0.2646(2) 0.31607(7) 0.0495(6) Uani 1 1 d . . .
O4 O 0.52892(14) 0.2160(2) 0.37649(8) 0.0493(6) Uani 1 1 d . . .
O5 O 0.6756(3) 0.4853(4) 0.20993(14) 0.1299(17) Uani 1 1 d . . .
N1 N 0.18739(17) 0.2820(3) 0.64304(10) 0.0531(7) Uani 1 1 d . . .
H1A H 0.1925 0.2763 0.6718 0.064 Uiso 1 1 calc R . .
H1B H 0.2155 0.2234 0.6331 0.064 Uiso 1 1 calc R . .
N2 N 0.09405(18) 0.0760(2) 0.63807(10) 0.0504(7) Uani 1 1 d . . .
H2A H 0.1014 0.0700 0.6667 0.060 Uiso 1 1 calc R . .
H2B H 0.0471 0.0415 0.6306 0.060 Uiso 1 1 calc R . .
N3 N 0.30753(16) 0.3134(2) 0.37397(9) 0.0462(7) Uani 1 1 d . . .
H3A H 0.2929 0.3192 0.3458 0.055 Uiso 1 1 calc R . .
H3B H 0.2797 0.2542 0.3836 0.055 Uiso 1 1 calc R . .
N4 N 0.39129(18) 0.0918(2) 0.37308(10) 0.0488(7) Uani 1 1 d . . .
H4A H 0.3767 0.0799 0.3452 0.059 Uiso 1 1 calc R . .
H4B H 0.4378 0.0543 0.3784 0.059 Uiso 1 1 calc R . .
C1 C -0.0370(4) 0.4577(4) 0.57394(19) 0.1009(19) Uani 1 1 d . . .
H1C H -0.0173 0.4307 0.5478 0.121 Uiso 1 1 calc R . .
H1D H -0.0463 0.5385 0.5720 0.121 Uiso 1 1 calc R . .
H1E H -0.0863 0.4194 0.5787 0.121 Uiso 1 1 calc R . .
C2 C -0.0085(3) 0.4833(4) 0.66461(17) 0.0834(15) Uani 1 1 d . . .
H2C H 0.0271 0.4702 0.6896 0.100 Uiso 1 1 calc R . .
H2D H -0.0584 0.4451 0.6678 0.100 Uiso 1 1 calc R . .
H2E H -0.0177 0.5638 0.6612 0.100 Uiso 1 1 calc R . .
C3 C 0.1183(3) 0.5255(4) 0.61160(15) 0.0702(12) Uani 1 1 d . . .
H3C H 0.1332 0.5218 0.5823 0.084 Uiso 1 1 calc R . .
H3D H 0.1011 0.6030 0.6170 0.084 Uiso 1 1 calc R . .
C4 C 0.1914(3) 0.4972(4) 0.64204(18) 0.0798(14) Uani 1 1 d . . .
H4C H 0.2300 0.5586 0.6407 0.096 Uiso 1 1 calc R . .
H4D H 0.1749 0.4945 0.6711 0.096 Uiso 1 1 calc R . .
C5 C 0.2319(3) 0.3864(4) 0.63272(16) 0.0699(12) Uani 1 1 d . . .
H5A H 0.2413 0.3847 0.6025 0.084 Uiso 1 1 calc R . .
H5B H 0.2837 0.3848 0.6488 0.084 Uiso 1 1 calc R . .
C6 C 0.0018(3) 0.1660(4) 0.52763(14) 0.0722(12) Uani 1 1 d . . .
H6A H -0.0220 0.1068 0.5437 0.087 Uiso 1 1 calc R . .
H6B H 0.0151 0.1360 0.5005 0.087 Uiso 1 1 calc R . .
H6C H -0.0353 0.2280 0.5230 0.087 Uiso 1 1 calc R . .
C7 C 0.1309(4) 0.3274(4) 0.52384(14) 0.0981(19) Uani 1 1 d . . .
H7A H 0.1793 0.3577 0.5378 0.118 Uiso 1 1 calc R . .
H7B H 0.0922 0.3876 0.5195 0.118 Uiso 1 1 calc R . .
H7C H 0.1421 0.2955 0.4967 0.118 Uiso 1 1 calc R . .
C8 C 0.1641(3) 0.1045(4) 0.55055(14) 0.0742(13) Uani 1 1 d . . .
H8A H 0.1657 0.0892 0.5202 0.089 Uiso 1 1 calc R . .
H8B H 0.2163 0.1330 0.5609 0.089 Uiso 1 1 calc R . .
C9 C 0.1496(3) -0.0080(4) 0.57318(14) 0.0724(13) Uani 1 1 d . . .
H9A H 0.0966 -0.0355 0.5639 0.087 Uiso 1 1 calc R . .
H9B H 0.1879 -0.0640 0.5645 0.087 Uiso 1 1 calc R . .
C10 C 0.1565(2) 0.0002(3) 0.62095(13) 0.0594(10) Uani 1 1 d . . .
H10A H 0.2091 0.0295 0.6303 0.071 Uiso 1 1 calc R . .
H10B H 0.1519 -0.0758 0.6329 0.071 Uiso 1 1 calc R . .
C11 C 0.5625(2) 0.4611(3) 0.40722(15) 0.0647(11) Uani 1 1 d . . .
H11A H 0.6000 0.4068 0.3974 0.078 Uiso 1 1 calc R . .
H11B H 0.5574 0.4501 0.4373 0.078 Uiso 1 1 calc R . .
H11C H 0.5812 0.5372 0.4024 0.078 Uiso 1 1 calc R . .
C12 C 0.4818(3) 0.4898(3) 0.32488(13) 0.0612(10) Uani 1 1 d . . .
H12A H 0.4329 0.4820 0.3071 0.073 Uiso 1 1 calc R . .
H12B H 0.5229 0.4450 0.3133 0.073 Uiso 1 1 calc R . .
H12C H 0.4976 0.5687 0.3259 0.073 Uiso 1 1 calc R . .
C13 C 0.3990(2) 0.5451(3) 0.39850(12) 0.0536(9) Uani 1 1 d . . .
H13A H 0.4018 0.5405 0.4295 0.064 Uiso 1 1 calc R . .
H13B H 0.4162 0.6211 0.3908 0.064 Uiso 1 1 calc R . .
C14 C 0.3125(2) 0.5275(3) 0.38093(14) 0.0596(10) Uani 1 1 d . . .
H14A H 0.2808 0.5909 0.3902 0.072 Uiso 1 1 calc R . .
H14B H 0.3107 0.5298 0.3499 0.072 Uiso 1 1 calc R . .
C15 C 0.2746(2) 0.4179(3) 0.39418(13) 0.0576(10) Uani 1 1 d . . .
H15A H 0.2824 0.4106 0.4251 0.069 Uiso 1 1 calc R . .
H15B H 0.2175 0.4218 0.3866 0.069 Uiso 1 1 calc R . .
C16 C 0.4271(3) 0.3587(3) 0.48632(12) 0.0726(13) Uani 1 1 d . . .
H16A H 0.3801 0.4037 0.4792 0.087 Uiso 1 1 calc R . .
H16B H 0.4738 0.4056 0.4847 0.087 Uiso 1 1 calc R . .
H16C H 0.4255 0.3293 0.5149 0.087 Uiso 1 1 calc R . .
C17 C 0.5216(2) 0.1663(4) 0.46684(13) 0.0631(11) Uani 1 1 d . . .
H17A H 0.5670 0.2100 0.4594 0.076 Uiso 1 1 calc R . .
H17B H 0.5225 0.0926 0.4534 0.076 Uiso 1 1 calc R . .
H17C H 0.5236 0.1569 0.4974 0.076 Uiso 1 1 calc R . .
C18 C 0.3507(3) 0.1482(4) 0.46454(13) 0.0613(10) Uani 1 1 d . . .
H18A H 0.3554 0.1402 0.4955 0.074 Uiso 1 1 calc R . .
H18B H 0.2998 0.1849 0.4566 0.074 Uiso 1 1 calc R . .
C19 C 0.3502(3) 0.0293(4) 0.44449(14) 0.0670(11) Uani 1 1 d . . .
H19A H 0.4021 -0.0056 0.4511 0.080 Uiso 1 1 calc R . .
H19B H 0.3108 -0.0171 0.4576 0.080 Uiso 1 1 calc R . .
C20 C 0.3319(2) 0.0277(3) 0.39682(13) 0.0580(10) Uani 1 1 d . . .
H20A H 0.3304 -0.0510 0.3871 0.070 Uiso 1 1 calc R . .
H20B H 0.2793 0.0605 0.3901 0.070 Uiso 1 1 calc R . .
C21 C 0.0088(4) 0.2498(4) 0.75486(14) 0.0871(16) Uani 1 1 d . . .
H21A H 0.0633 0.2379 0.7656 0.105 Uiso 1 1 calc R . .
H21B H -0.0250 0.1952 0.7676 0.105 Uiso 1 1 calc R . .
H21C H -0.0075 0.3257 0.7619 0.105 Uiso 1 1 calc R . .
C22 C 0.0019(3) 0.2350(3) 0.70690(14) 0.0599(10) Uani 1 1 d . . .
C23 C -0.0702(3) 0.1999(4) 0.68616(16) 0.0705(12) Uani 1 1 d . . .
H23 H -0.1109 0.1789 0.7032 0.085 Uiso 1 1 calc R . .
C24 C -0.0864(2) 0.1939(3) 0.64222(16) 0.0603(10) Uani 1 1 d . . .
C25 C -0.1692(2) 0.1681(4) 0.62402(19) 0.0859(16) Uani 1 1 d . . .
H25A H -0.1787 0.2058 0.5969 0.103 Uiso 1 1 calc R . .
H25B H -0.2070 0.1947 0.6433 0.103 Uiso 1 1 calc R . .
H25C H -0.1752 0.0870 0.6201 0.103 Uiso 1 1 calc R . .
C26 C 0.4212(3) 0.2378(5) 0.24335(13) 0.0872(16) Uani 1 1 d . . .
H26A H 0.3944 0.3096 0.2383 0.105 Uiso 1 1 calc R . .
H26B H 0.3843 0.1764 0.2369 0.105 Uiso 1 1 calc R . .
H26C H 0.4650 0.2320 0.2253 0.105 Uiso 1 1 calc R . .
C27 C 0.4525(3) 0.2306(3) 0.28944(13) 0.0614(11) Uani 1 1 d . . .
C28 C 0.5287(3) 0.1919(4) 0.30131(14) 0.0677(12) Uani 1 1 d . . .
H28 H 0.5587 0.1640 0.2798 0.081 Uiso 1 1 calc R . .
C29 C 0.5641(2) 0.1910(3) 0.34270(14) 0.0574(10) Uani 1 1 d . . .
C30 C 0.6508(3) 0.1593(4) 0.35136(18) 0.0808(15) Uani 1 1 d . . .
H30A H 0.6605 0.1365 0.3807 0.097 Uiso 1 1 calc R . .
H30B H 0.6837 0.2240 0.3458 0.097 Uiso 1 1 calc R . .
H30C H 0.6636 0.0971 0.3330 0.097 Uiso 1 1 calc R . .
C31 C 0.6380(5) 0.2896(6) 0.1963(3) 0.146(3) Uani 1 1 d . . .
H31A H 0.6028 0.2308 0.2051 0.175 Uiso 1 1 calc R . .
H31B H 0.6925 0.2647 0.2013 0.175 Uiso 1 1 calc R . .
H31C H 0.6266 0.3052 0.1664 0.175 Uiso 1 1 calc R . .
C32 C 0.6270(8) 0.3857(8) 0.2192(3) 0.235(7) Uani 1 1 d . . .
H32A H 0.6371 0.3674 0.2493 0.282 Uiso 1 1 calc R . .
H32B H 0.5711 0.4074 0.2147 0.282 Uiso 1 1 calc R . .
C33 C 0.7384(6) 0.4987(9) 0.2382(3) 0.164(4) Uani 1 1 d . . .
H33A H 0.7700 0.4292 0.2390 0.197 Uiso 1 1 calc R . .
H33B H 0.7193 0.5097 0.2664 0.197 Uiso 1 1 calc R . .
C34 C 0.7887(6) 0.5935(9) 0.2287(3) 0.190(5) Uani 1 1 d . . .
H34A H 0.8314 0.6004 0.2507 0.228 Uiso 1 1 calc R . .
H34B H 0.7577 0.6626 0.2274 0.228 Uiso 1 1 calc R . .
H34C H 0.8107 0.5810 0.2016 0.228 Uiso 1 1 calc R . .

loop_
_atom_site_aniso_label
_atom_site_aniso_U_11
_atom_site_aniso_U_22
_atom_site_aniso_U_33
_atom_site_aniso_U_23
_atom_site_aniso_U_13
_atom_site_aniso_U_12
Co1 0.0372(2) 0.0410(2) 0.0370(2) 0.00113(18) -0.00032(18) 0.00124(18)
Co2 0.0386(2) 0.0368(2) 0.0339(2) -0.00235(17) 0.00211(17) -0.00009(18)
P1 0.0577(6) 0.0420(5) 0.0558(6) 0.0043(4) -0.0027(5) 0.0037(4)
P2 0.0599(6) 0.0576(6) 0.0375(5) -0.0030(4) 0.0001(4) -0.0085(5)
P3 0.0466(5) 0.0373(4) 0.0428(5) 0.0009(4) 0.0002(4) -0.0028(4)
P4 0.0534(5) 0.0440(5) 0.0356(4) 0.0010(4) 0.0003(4) -0.0028(4)
P5 0.0541(6) 0.0469(5) 0.0561(6) -0.0003(4) 0.0090(4) 0.0013(4)
P6 0.0606(7) 0.0920(9) 0.0522(6) 0.0058(6) -0.0062(5) -0.0037(6)
P7 0.0566(6) 0.0740(7) 0.0549(6) -0.0044(5) -0.0019(5) 0.0008(5)
P8 0.0536(6) 0.0464(5) 0.0630(6) -0.0010(5) 0.0085(5) -0.0024(4)
F1 0.082(2) 0.0873(19) 0.114(2) 0.0217(17) -0.0095(17) 0.0284(16)
F2 0.111(3) 0.194(4) 0.134(3) 0.035(3) 0.072(2) 0.015(3)
F3 0.147(3) 0.0734(19) 0.091(2) -0.0129(15) -0.021(2) -0.0300(18)
F4 0.189(4) 0.084(2) 0.116(3) -0.040(2) -0.041(3) 0.005(2)
F5 0.0705(18) 0.111(2) 0.127(3) 0.036(2) 0.0358(17) 0.0099(17)
F6 0.122(3) 0.087(2) 0.0781(19) 0.0166(15) -0.0084(18) 0.0238(17)
F7 0.206(4) 0.116(3) 0.085(2) -0.024(2) -0.018(2) -0.014(3)
F8 0.110(2) 0.120(3) 0.092(2) 0.0363(19) -0.0003(18) -0.022(2)
F9 0.0698(19) 0.136(3) 0.120(3) 0.009(2) -0.0065(17) 0.0098(19)
F10 0.0608(19) 0.209(4) 0.135(3) 0.047(3) -0.0122(19) -0.002(2)
F11 0.120(3) 0.164(3) 0.083(2) 0.053(2) -0.0214(19) -0.032(2)
F12 0.139(3) 0.144(3) 0.101(3) -0.039(2) 0.007(2) 0.016(3)
F13 0.0639(19) 0.223(5) 0.115(3) 0.019(3) 0.0154(18) 0.032(2)
F18 0.0684(19) 0.160(3) 0.119(3) -0.018(2) 0.0260(18) -0.017(2)
F141 0.152(9) 0.144(9) 0.181(11) -0.119(9) 0.021(8) -0.040(7)
F151 0.227(11) 0.161(9) 0.107(6) 0.097(7) 0.004(7) 0.046(8)
F161 0.071(4) 0.200(9) 0.077(5) 0.073(6) 0.001(3) 0.006(5)
F171 0.115(6) 0.113(6) 0.124(6) -0.067(5) 0.014(5) -0.037(5)
F191 0.085(5) 0.168(10) 0.174(10) 0.065(9) -0.072(6) -0.033(6)
F192 0.111(6) 0.136(9) 0.133(8) 0.076(6) 0.001(5) -0.070(7)
F201 0.109(6) 0.170(11) 0.144(8) -0.020(7) 0.063(7) 0.060(6)
F202 0.187(13) 0.199(13) 0.196(12) -0.112(11) 0.062(10) -0.150(11)
F211 0.64(4) 0.140(12) 0.122(10) 0.028(9) -0.053(19) 0.219(19)
F231 0.335(18) 0.087(6) 0.134(7) -0.031(5) 0.102(11) 0.060(9)
F232 0.39(2) 0.069(5) 0.101(7) -0.055(5) -0.050(11) 0.052(9)
F241 0.073(5) 0.274(14) 0.133(7) 0.112(9) -0.056(5) -0.078(7)
F242 0.51(3) 0.170(12) 0.192(14) 0.112(11) 0.088(14) -0.150(15)
O1 0.0547(15) 0.0554(15) 0.0420(13) 0.0019(11) 0.0064(11) 0.0039(12)
O2 0.0411(13) 0.0567(15) 0.0608(16) -0.0002(13) -0.0030(11) -0.0022(12)
O3 0.0570(15) 0.0574(15) 0.0343(12) -0.0045(11) 0.0035(11) 0.0012(12)
O4 0.0447(13) 0.0482(13) 0.0552(15) -0.0006(11) 0.0059(11) 0.0044(11)
O5 0.178(5) 0.119(3) 0.086(3) 0.020(2) -0.030(3) -0.046(3)
N1 0.0434(16) 0.0633(19) 0.0519(18) -0.0078(15) -0.0012(13) -0.0033(15)
N2 0.0475(17) 0.0501(17) 0.0526(17) 0.0012(14) -0.0020(14) 0.0041(14)
N3 0.0406(15) 0.0499(16) 0.0477(16) -0.0036(13) 0.0014(12) 0.0009(13)
N4 0.0474(17) 0.0426(15) 0.0561(18) -0.0064(13) 0.0007(14) -0.0022(13)
C1 0.109(4) 0.068(3) 0.116(5) 0.008(3) -0.053(4) 0.018(3)
C2 0.100(4) 0.055(2) 0.100(4) 0.008(2) 0.039(3) 0.021(3)
C3 0.085(3) 0.049(2) 0.077(3) 0.001(2) 0.010(2) -0.011(2)
C4 0.073(3) 0.061(3) 0.104(4) -0.017(3) 0.000(3) -0.019(2)
C5 0.053(2) 0.069(3) 0.088(3) -0.003(2) 0.006(2) -0.012(2)
C6 0.076(3) 0.082(3) 0.055(2) -0.013(2) -0.017(2) -0.002(2)
C7 0.164(6) 0.085(3) 0.048(3) -0.003(2) 0.028(3) -0.040(4)
C8 0.067(3) 0.101(4) 0.056(2) -0.015(2) 0.011(2) 0.005(3)
C9 0.078(3) 0.068(3) 0.071(3) -0.022(2) 0.001(2) 0.023(2)
C10 0.051(2) 0.053(2) 0.074(3) -0.0037(19) -0.0013(19) 0.0142(18)
C11 0.058(2) 0.052(2) 0.081(3) 0.004(2) -0.013(2) -0.0150(19)
C12 0.081(3) 0.048(2) 0.056(2) 0.0070(18) 0.015(2) -0.008(2)
C13 0.073(3) 0.0391(18) 0.049(2) -0.0029(15) 0.0055(18) 0.0026(17)
C14 0.060(2) 0.053(2) 0.066(2) 0.0011(19) 0.007(2) 0.0187(19)
C15 0.051(2) 0.055(2) 0.068(2) -0.0070(19) 0.0105(19) 0.0071(18)
C16 0.124(4) 0.056(2) 0.0364(19) -0.0036(18) 0.002(2) -0.005(3)
C17 0.060(2) 0.072(3) 0.055(2) 0.013(2) -0.0117(19) 0.003(2)
C18 0.066(3) 0.070(3) 0.048(2) 0.0055(19) 0.0090(19) -0.014(2)
C19 0.072(3) 0.059(2) 0.070(3) 0.014(2) 0.004(2) -0.020(2)
C20 0.054(2) 0.047(2) 0.073(3) -0.0024(18) 0.0040(19) -0.0137(18)
C21 0.112(4) 0.098(4) 0.055(3) 0.004(2) 0.024(3) 0.009(3)
C22 0.067(3) 0.055(2) 0.060(2) 0.0073(18) 0.020(2) 0.011(2)
C23 0.063(3) 0.071(3) 0.080(3) 0.004(2) 0.026(2) -0.008(2)
C24 0.041(2) 0.048(2) 0.093(3) 0.007(2) 0.011(2) 0.0018(17)
C25 0.043(2) 0.076(3) 0.138(5) 0.004(3) 0.003(3) 0.000(2)
C26 0.118(4) 0.106(4) 0.039(2) -0.009(2) 0.014(3) 0.006(3)
C27 0.085(3) 0.056(2) 0.046(2) -0.0040(18) 0.016(2) -0.001(2)
C28 0.079(3) 0.069(3) 0.058(3) -0.003(2) 0.027(2) 0.016(2)
C29 0.055(2) 0.045(2) 0.074(3) 0.0069(19) 0.021(2) 0.0041(17)
C30 0.054(3) 0.079(3) 0.113(4) 0.011(3) 0.032(3) 0.012(2)
C31 0.173(8) 0.104(5) 0.168(8) -0.003(5) 0.059(6) -0.034(5)
C32 0.45(2) 0.133(7) 0.128(7) -0.024(6) 0.096(9) -0.158(10)
C33 0.144(8) 0.222(11) 0.120(7) -0.006(7) -0.027(6) 0.018(7)
C34 0.200(10) 0.249(11) 0.123(6) -0.021(7) 0.014(6) -0.148(9)

loop_
_atom_type_symbol
_atom_type_description
_atom_type_scat_dispersion_real
_atom_type_scat_dispersion_imag
_atom_type_scat_source
Co Co 0.3494 0.9721 'International Tables Vol C Tables 4.2.6.8 and 6.1.1.4'
P P 0.1023 0.0942 'International Tables Vol C Tables 4.2.6.8 and 6.1.1.4'
F F 0.0171 0.0103 'International Tables Vol C Tables 4.2.6.8 and 6.1.1.4'
O O 0.0106 0.0060 'International Tables Vol C Tables 4.2.6.8 and 6.1.1.4'
N N 0.0061 0.0033 'International Tables Vol C Tables 4.2.6.8 and 6.1.1.4'
C C 0.0033 0.0016 'International Tables Vol C Tables 4.2.6.8 and 6.1.1.4'
H H 0.0000 0.0000 'International Tables Vol C Tables 4.2.6.8 and 6.1.1.4'

loop_
_geom_angle_atom_site_label_1
_geom_angle_atom_site_label_2
_geom_angle_atom_site_label_3
_geom_angle
_geom_angle_site_symmetry_1
_geom_angle_site_symmetry_3
_geom_angle_publ_flag
O2 Co1 O1 93.63(11) . . ?
O2 Co1 N1 175.89(12) . . ?
O1 Co1 N1 82.46(12) . . ?
O2 Co1 N2 87.64(12) . . ?
O1 Co1 N2 85.45(11) . . ?
N1 Co1 N2 90.78(13) . . ?
O2 Co1 P1 85.69(9) . . ?
O1 Co1 P1 89.90(8) . . ?
N1 Co1 P1 95.54(10) . . ?
N2 Co1 P1 171.61(9) . . ?
O2 Co1 P2 88.10(9) . . ?
O1 Co1 P2 174.43(8) . . ?
N1 Co1 P2 95.68(10) . . ?
N2 Co1 P2 89.33(9) . . ?
P1 Co1 P2 95.51(4) . . ?
O4 Co2 O3 93.48(11) . . ?
O4 Co2 N3 175.59(11) . . ?
O3 Co2 N3 82.16(11) . . ?
O4 Co2 N4 86.59(11) . . ?
O3 Co2 N4 85.55(11) . . ?
N3 Co2 N4 93.70(12) . . ?
O4 Co2 P3 86.54(8) . . ?
O3 Co2 P3 91.61(8) . . ?
N3 Co2 P3 92.90(9) . . ?
N4 Co2 P3 172.39(9) . . ?
O4 Co2 P4 88.89(8) . . ?
O3 Co2 P4 172.38(8) . . ?
N3 Co2 P4 95.52(9) . . ?
N4 Co2 P4 87.37(9) . . ?
P3 Co2 P4 95.77(4) . . ?
C2 P1 C1 104.6(3) . . ?
C2 P1 C3 103.3(2) . . ?
C1 P1 C3 105.8(3) . . ?
C2 P1 Co1 112.31(16) . . ?
C1 P1 Co1 116.24(17) . . ?
C3 P1 Co1 113.36(16) . . ?
C6 P2 C8 104.2(2) . . ?
C6 P2 C7 105.6(3) . . ?
C8 P2 C7 100.1(3) . . ?
C6 P2 Co1 112.58(16) . . ?
C8 P2 Co1 111.06(15) . . ?
C7 P2 Co1 121.35(16) . . ?
C11 P3 C12 103.8(2) . . ?
C11 P3 C13 107.0(2) . . ?
C12 P3 C13 104.17(18) . . ?
C11 P3 Co2 115.15(14) . . ?
C12 P3 Co2 111.30(14) . . ?
C13 P3 Co2 114.31(13) . . ?
C17 P4 C18 104.6(2) . . ?
C17 P4 C16 103.3(2) . . ?
C18 P4 C16 102.3(2) . . ?
C17 P4 Co2 111.79(14) . . ?
C18 P4 Co2 109.71(14) . . ?
C16 P4 Co2 123.33(14) . . ?
F3 P5 F2 90.4(2) . . ?
F3 P5 F5 90.1(2) . . ?
F2 P5 F5 177.9(2) . . ?
F3 P5 F1 91.79(19) . . ?
F2 P5 F1 91.8(2) . . ?
F5 P5 F1 90.18(17) . . ?
F3 P5 F4 178.3(2) . . ?
F2 P5 F4 89.5(3) . . ?
F5 P5 F4 89.8(2) . . ?
F1 P5 F4 89.9(2) . . ?
F3 P5 F6 89.80(18) . . ?
F2 P5 F6 88.9(2) . . ?
F5 P5 F6 89.17(18) . . ?
F1 P5 F6 178.29(19) . . ?
F4 P5 F6 88.50(19) . . ?
F7 P6 F10 88.9(2) . . ?
F7 P6 F12 179.7(3) . . ?
F10 P6 F12 91.2(2) . . ?
F7 P6 F8 89.1(2) . . ?
F10 P6 F8 89.9(2) . . ?
F12 P6 F8 90.7(2) . . ?
F7 P6 F9 91.8(2) . . ?
F10 P6 F9 179.0(2) . . ?
F12 P6 F9 88.1(2) . . ?
F8 P6 F9 90.87(19) . . ?
F7 P6 F11 89.9(2) . . ?
F10 P6 F11 90.9(2) . . ?
F12 P6 F11 90.3(2) . . ?
F8 P6 F11 178.6(2) . . ?
F9 P6 F11 88.28(19) . . ?
F172 P7 F142 176.9(7) . . ?
F172 P7 F162 95.5(6) . . ?
F142 P7 F162 87.6(6) . . ?
F151 P7 F141 96.8(8) . . ?
F172 P7 F152 88.7(6) . . ?
F142 P7 F152 88.2(6) . . ?
F162 P7 F152 175.3(6) . . ?
F172 P7 F13 89.8(4) . . ?
F142 P7 F13 90.1(5) . . ?
F151 P7 F13 95.4(4) . . ?
F162 P7 F13 90.5(4) . . ?
F141 P7 F13 97.6(4) . . ?
F152 P7 F13 87.4(4) . . ?
F172 P7 F18 89.5(4) . . ?
F142 P7 F18 90.8(5) . . ?
F151 P7 F18 88.3(4) . . ?
F162 P7 F18 84.1(4) . . ?
F141 P7 F18 86.0(4) . . ?
F152 P7 F18 98.2(4) . . ?
F13 P7 F18 174.4(3) . . ?
F151 P7 F171 86.0(6) . . ?
F141 P7 F171 173.7(6) . . ?
F13 P7 F171 87.7(3) . . ?
F18 P7 F171 88.4(3) . . ?
F151 P7 F161 175.5(7) . . ?
F141 P7 F161 87.4(7) . . ?
F13 P7 F161 85.6(3) . . ?
F18 P7 F161 90.3(3) . . ?
F171 P7 F161 89.7(6) . . ?
F211 P8 F202 94.6(10) . . ?
F211 P8 F242 156.0(17) . . ?
F202 P8 F242 77.6(11) . . ?
F211 P8 F232 79.6(8) . . ?
F202 P8 F232 155.1(10) . . ?
F242 P8 F232 98.0(10) . . ?
F211 P8 F201 89.4(10) . . ?
F202 P8 F201 110.9(8) . . ?
F242 P8 F201 72.9(10) . . ?
F232 P8 F201 45.4(6) . . ?
F211 P8 F212 88.8(11) . . ?
F202 P8 F212 85.6(6) . . ?
F242 P8 F212 112.8(11) . . ?
F232 P8 F212 118.1(9) . . ?
F201 P8 F212 163.4(6) . . ?
F202 P8 F192 108.2(8) . . ?
F242 P8 F192 173.1(11) . . ?
F232 P8 F192 78.4(8) . . ?
F201 P8 F192 107.7(7) . . ?
F212 P8 F192 64.7(6) . . ?
F211 P8 F191 58.8(12) . . ?
F202 P8 F191 53.1(7) . . ?
F242 P8 F191 99.7(11) . . ?
F232 P8 F191 104.7(9) . . ?
F201 P8 F191 72.5(7) . . ?
F212 P8 F191 120.0(7) . . ?
F192 P8 F191 87.0(5) . . ?
F211 P8 F241 110.4(14) . . ?
F202 P8 F241 141.4(11) . . ?
F242 P8 F241 88.6(10) . . ?
F232 P8 F241 61.7(7) . . ?
F201 P8 F241 98.7(7) . . ?
F212 P8 F241 66.7(6) . . ?
F192 P8 F241 84.4(5) . . ?
F191 P8 F241 165.2(9) . . ?
F211 P8 F222 138.2(15) . . ?
F202 P8 F222 118.6(11) . . ?
F242 P8 F222 62.9(10) . . ?
F232 P8 F222 79.1(7) . . ?
F201 P8 F222 100.4(8) . . ?
F212 P8 F222 70.7(7) . . ?
F192 P8 F222 110.4(8) . . ?
F191 P8 F222 162.5(8) . . ?
F211 P8 F231 97.6(8) . . ?
F242 P8 F231 92.6(10) . . ?
F232 P8 F231 159.4(11) . . ?
F201 P8 F231 155.1(9) . . ?
F192 P8 F231 89.1(7) . . ?
F191 P8 F231 90.7(8) . . ?
F241 P8 F231 101.2(10) . . ?
F222 P8 F231 90.3(9) . . ?
F211 P8 F221 151.5(15) . . ?
F202 P8 F221 67.1(9) . . ?
F232 P8 F221 107.6(8) . . ?
F201 P8 F221 78.2(7) . . ?
F212 P8 F221 110.2(7) . . ?
F192 P8 F221 173.8(8) . . ?
F191 P8 F221 92.9(7) . . ?
F241 P8 F221 96.9(7) . . ?
F222 P8 F221 69.8(9) . . ?
F231 P8 F221 84.6(7) . . ?
C22 O1 Co1 125.4(3) . . ?
C24 O2 Co1 125.7(3) . . ?
C27 O3 Co2 125.9(3) . . ?
C29 O4 Co2 125.4(3) . . ?
C33 O5 C32 112.7(7) . . ?
C5 N1 Co1 127.1(3) . . ?
C5 N1 H1A 105.5 . . ?
Co1 N1 H1A 105.5 . . ?
C5 N1 H1B 105.5 . . ?
Co1 N1 H1B 105.5 . . ?
H1A N1 H1B 106.1 . . ?
C10 N2 Co1 128.2(2) . . ?
C10 N2 H2A 105.2 . . ?
Co1 N2 H2A 105.2 . . ?
C10 N2 H2B 105.2 . . ?
Co1 N2 H2B 105.2 . . ?
H2A N2 H2B 106.0 . . ?
C15 N3 Co2 126.8(2) . . ?
C15 N3 H3A 105.6 . . ?
Co2 N3 H3A 105.6 . . ?
C15 N3 H3B 105.6 . . ?
Co2 N3 H3B 105.6 . . ?
H3A N3 H3B 106.1 . . ?
C20 N4 Co2 128.2(2) . . ?
C20 N4 H4A 105.2 . . ?
Co2 N4 H4A 105.2 . . ?
C20 N4 H4B 105.2 . . ?
Co2 N4 H4B 105.2 . . ?
H4A N4 H4B 106.0 . . ?
P1 C1 H1C 109.5 . . ?
P1 C1 H1D 109.5 . . ?
H1C C1 H1D 109.5 . . ?
P1 C1 H1E 109.5 . . ?
H1C C1 H1E 109.5 . . ?
H1D C1 H1E 109.5 . . ?
P1 C2 H2C 109.5 . . ?
P1 C2 H2D 109.5 . . ?
H2C C2 H2D 109.5 . . ?
P1 C2 H2E 109.5 . . ?
H2C C2 H2E 109.5 . . ?
H2D C2 H2E 109.5 . . ?
C4 C3 P1 112.0(3) . . ?
C4 C3 H3C 109.2 . . ?
P1 C3 H3C 109.2 . . ?
C4 C3 H3D 109.2 . . ?
P1 C3 H3D 109.2 . . ?
H3C C3 H3D 107.9 . . ?
C5 C4 C3 114.7(4) . . ?
C5 C4 H4C 108.6 . . ?
C3 C4 H4C 108.6 . . ?
C5 C4 H4D 108.6 . . ?
C3 C4 H4D 108.6 . . ?
H4C C4 H4D 107.6 . . ?
N1 C5 C4 115.3(4) . . ?
N1 C5 H5A 108.5 . . ?
C4 C5 H5A 108.5 . . ?
N1 C5 H5B 108.5 . . ?
C4 C5 H5B 108.5 . . ?
H5A C5 H5B 107.5 . . ?
P2 C6 H6A 109.5 . . ?
P2 C6 H6B 109.5 . . ?
H6A C6 H6B 109.5 . . ?
P2 C6 H6C 109.5 . . ?
H6A C6 H6C 109.5 . . ?
H6B C6 H6C 109.5 . . ?
P2 C7 H7A 109.5 . . ?
P2 C7 H7B 109.5 . . ?
H7A C7 H7B 109.5 . . ?
P2 C7 H7C 109.5 . . ?
H7A C7 H7C 109.5 . . ?
H7B C7 H7C 109.5 . . ?
C9 C8 P2 116.3(3) . . ?
C9 C8 H8A 108.2 . . ?
P2 C8 H8A 108.2 . . ?
C9 C8 H8B 108.2 . . ?
P2 C8 H8B 108.2 . . ?
H8A C8 H8B 107.4 . . ?
C10 C9 C8 114.0(4) . . ?
C10 C9 H9A 108.7 . . ?
C8 C9 H9A 108.7 . . ?
C10 C9 H9B 108.7 . . ?
C8 C9 H9B 108.7 . . ?
H9A C9 H9B 107.6 . . ?
C9 C10 N2 113.0(3) . . ?
C9 C10 H10A 109.0 . . ?
N2 C10 H10A 109.0 . . ?
C9 C10 H10B 109.0 . . ?
N2 C10 H10B 109.0 . . ?
H10A C10 H10B 107.8 . . ?
P3 C11 H11A 109.5 . . ?
P3 C11 H11B 109.5 . . ?
H11A C11 H11B 109.5 . . ?
P3 C11 H11C 109.5 . . ?
H11A C11 H11C 109.5 . . ?
H11B C11 H11C 109.5 . . ?
P3 C12 H12A 109.5 . . ?
P3 C12 H12B 109.5 . . ?
H12A C12 H12B 109.5 . . ?
P3 C12 H12C 109.5 . . ?
H12A C12 H12C 109.5 . . ?
H12B C12 H12C 109.5 . . ?
C14 C13 P3 112.6(3) . . ?
C14 C13 H13A 109.1 . . ?
P3 C13 H13A 109.1 . . ?
C14 C13 H13B 109.1 . . ?
P3 C13 H13B 109.1 . . ?
H13A C13 H13B 107.8 . . ?
C15 C14 C13 115.2(3) . . ?
C15 C14 H14A 108.5 . . ?
C13 C14 H14A 108.5 . . ?
C15 C14 H14B 108.5 . . ?
C13 C14 H14B 108.5 . . ?
H14A C14 H14B 107.5 . . ?
N3 C15 C14 113.7(3) . . ?
N3 C15 H15A 108.8 . . ?
C14 C15 H15A 108.8 . . ?
N3 C15 H15B 108.8 . . ?
C14 C15 H15B 108.8 . . ?
H15A C15 H15B 107.7 . . ?
P4 C16 H16A 109.5 . . ?
P4 C16 H16B 109.5 . . ?
H16A C16 H16B 109.5 . . ?
P4 C16 H16C 109.5 . . ?
H16A C16 H16C 109.5 . . ?
H16B C16 H16C 109.5 . . ?
P4 C17 H17A 109.5 . . ?
P4 C17 H17B 109.5 . . ?
H17A C17 H17B 109.5 . . ?
P4 C17 H17C 109.5 . . ?
H17A C17 H17C 109.5 . . ?
H17B C17 H17C 109.5 . . ?
C19 C18 P4 114.2(3) . . ?
C19 C18 H18A 108.7 . . ?
P4 C18 H18A 108.7 . . ?
C19 C18 H18B 108.7 . . ?
P4 C18 H18B 108.7 . . ?
H18A C18 H18B 107.6 . . ?
C20 C19 C18 114.5(3) . . ?
C20 C19 H19A 108.6 . . ?
C18 C19 H19A 108.6 . . ?
C20 C19 H19B 108.6 . . ?
C18 C19 H19B 108.6 . . ?
H19A C19 H19B 107.6 . . ?
N4 C20 C19 113.3(3) . . ?
N4 C20 H20A 108.9 . . ?
C19 C20 H20A 108.9 . . ?
N4 C20 H20B 108.9 . . ?
C19 C20 H20B 108.9 . . ?
H20A C20 H20B 107.7 . . ?
C22 C21 H21A 109.5 . . ?
C22 C21 H21B 109.5 . . ?
H21A C21 H21B 109.5 . . ?
C22 C21 H21C 109.5 . . ?
H21A C21 H21C 109.5 . . ?
H21B C21 H21C 109.5 . . ?
O1 C22 C23 124.0(4) . . ?
O1 C22 C21 116.1(4) . . ?
C23 C22 C21 119.9(4) . . ?
C24 C23 C22 125.3(4) . . ?
C24 C23 H23 117.3 . . ?
C22 C23 H23 117.3 . . ?
O2 C24 C23 125.5(4) . . ?
O2 C24 C25 114.6(4) . . ?
C23 C24 C25 119.9(4) . . ?
C24 C25 H25A 109.5 . . ?
C24 C25 H25B 109.5 . . ?
H25A C25 H25B 109.5 . . ?
C24 C25 H25C 109.5 . . ?
H25A C25 H25C 109.5 . . ?
H25B C25 H25C 109.5 . . ?
C27 C26 H26A 109.5 . . ?
C27 C26 H26B 109.5 . . ?
H26A C26 H26B 109.5 . . ?
C27 C26 H26C 109.5 . . ?
H26A C26 H26C 109.5 . . ?
H26B C26 H26C 109.5 . . ?
O3 C27 C28 124.0(4) . . ?
O3 C27 C26 114.1(4) . . ?
C28 C27 C26 121.9(4) . . ?
C27 C28 C29 125.3(4) . . ?
C27 C28 H28 117.3 . . ?
C29 C28 H28 117.3 . . ?
O4 C29 C28 125.4(4) . . ?
O4 C29 C30 113.9(4) . . ?
C28 C29 C30 120.8(4) . . ?
C29 C30 H30A 109.5 . . ?
C29 C30 H30B 109.5 . . ?
H30A C30 H30B 109.5 . . ?
C29 C30 H30C 109.5 . . ?
H30A C30 H30C 109.5 . . ?
H30B C30 H30C 109.5 . . ?
C32 C31 H31A 109.5 . . ?
C32 C31 H31B 109.5 . . ?
H31A C31 H31B 109.5 . . ?
C32 C31 H31C 109.5 . . ?
H31A C31 H31C 109.5 . . ?
H31B C31 H31C 109.5 . . ?
C31 C32 O5 117.2(8) . . ?
C31 C32 H32A 108.0 . . ?
O5 C32 H32A 108.0 . . ?
C31 C32 H32B 108.0 . . ?
O5 C32 H32B 108.0 . . ?
H32A C32 H32B 107.3 . . ?
O5 C33 C34 113.6(8) . . ?
O5 C33 H33A 108.8 . . ?
C34 C33 H33A 108.8 . . ?
O5 C33 H33B 108.8 . . ?
C34 C33 H33B 108.8 . . ?
H33A C33 H33B 107.7 . . ?
C33 C34 H34A 109.5 . . ?
C33 C34 H34B 109.5 . . ?
H34A C34 H34B 109.5 . . ?
C33 C34 H34C 109.5 . . ?
H34A C34 H34C 109.5 . . ?
H34B C34 H34C 109.5 . . ?

loop_
_geom_bond_atom_site_label_1
_geom_bond_atom_site_label_2
_geom_bond_distance
_geom_bond_site_symmetry_2
_geom_bond_publ_flag
Co1 O2 1.902(3) . ?
Co1 O1 1.939(2) . ?
Co1 N1 1.975(3) . ?
Co1 N2 2.059(3) . ?
Co1 P1 2.2236(12) . ?
Co1 P2 2.2385(12) . ?
Co2 O4 1.902(2) . ?
Co2 O3 1.928(2) . ?
Co2 N3 1.978(3) . ?
Co2 N4 2.063(3) . ?
Co2 P3 2.2170(11) . ?
Co2 P4 2.2353(12) . ?
P1 C2 1.803(5) . ?
P1 C1 1.810(5) . ?
P1 C3 1.812(4) . ?
P2 C6 1.803(4) . ?
P2 C8 1.812(5) . ?
P2 C7 1.815(4) . ?
P3 C11 1.805(4) . ?
P3 C12 1.805(4) . ?
P3 C13 1.809(4) . ?
P4 C17 1.806(4) . ?
P4 C18 1.820(4) . ?
P4 C16 1.823(4) . ?
P5 F3 1.562(3) . ?
P5 F2 1.564(3) . ?
P5 F5 1.568(3) . ?
P5 F1 1.569(3) . ?
P5 F4 1.570(3) . ?
P5 F6 1.604(3) . ?
P6 F7 1.564(4) . ?
P6 F10 1.565(3) . ?
P6 F12 1.572(4) . ?
P6 F8 1.575(3) . ?
P6 F9 1.577(3) . ?
P6 F11 1.597(3) . ?
P7 F172 1.515(9) . ?
P7 F142 1.517(13) . ?
P7 F151 1.519(6) . ?
P7 F162 1.526(11) . ?
P7 F141 1.560(7) . ?
P7 F152 1.565(12) . ?
P7 F13 1.575(3) . ?
P7 F18 1.584(3) . ?
P7 F171 1.613(6) . ?
P7 F161 1.620(6) . ?
P8 F211 1.429(12) . ?
P8 F202 1.451(8) . ?
P8 F242 1.483(9) . ?
P8 F232 1.496(7) . ?
P8 F201 1.505(7) . ?
P8 F212 1.521(10) . ?
P8 F192 1.535(7) . ?
P8 F191 1.548(7) . ?
P8 F241 1.550(7) . ?
P8 F222 1.553(15) . ?
P8 F231 1.558(7) . ?
P8 F221 1.588(13) . ?
O1 C22 1.288(5) . ?
O2 C24 1.276(5) . ?
O3 C27 1.285(5) . ?
O4 C29 1.283(4) . ?
O5 C33 1.332(9) . ?
O5 C32 1.464(8) . ?
N1 C5 1.480(5) . ?
N1 H1A 0.9000 . ?
N1 H1B 0.9000 . ?
N2 C10 1.501(4) . ?
N2 H2A 0.9000 . ?
N2 H2B 0.9000 . ?
N3 C15 1.501(4) . ?
N3 H3A 0.9000 . ?
N3 H3B 0.9000 . ?
N4 C20 1.488(5) . ?
N4 H4A 0.9000 . ?
N4 H4B 0.9000 . ?
C1 H1C 0.9600 . ?
C1 H1D 0.9600 . ?
C1 H1E 0.9600 . ?
C2 H2C 0.9600 . ?
C2 H2D 0.9600 . ?
C2 H2E 0.9600 . ?
C3 C4 1.532(7) . ?
C3 H3C 0.9700 . ?
C3 H3D 0.9700 . ?
C4 C5 1.502(6) . ?
C4 H4C 0.9700 . ?
C4 H4D 0.9700 . ?
C5 H5A 0.9700 . ?
C5 H5B 0.9700 . ?
C6 H6A 0.9600 . ?
C6 H6B 0.9600 . ?
C6 H6C 0.9600 . ?
C7 H7A 0.9600 . ?
C7 H7B 0.9600 . ?
C7 H7C 0.9600 . ?
C8 C9 1.523(7) . ?
C8 H8A 0.9700 . ?
C8 H8B 0.9700 . ?
C9 C10 1.495(6) . ?
C9 H9A 0.9700 . ?
C9 H9B 0.9700 . ?
C10 H10A 0.9700 . ?
C10 H10B 0.9700 . ?
C11 H11A 0.9600 . ?
C11 H11B 0.9600 . ?
C11 H11C 0.9600 . ?
C12 H12A 0.9600 . ?
C12 H12B 0.9600 . ?
C12 H12C 0.9600 . ?
C13 C14 1.525(6) . ?
C13 H13A 0.9700 . ?
C13 H13B 0.9700 . ?
C14 C15 1.503(5) . ?
C14 H14A 0.9700 . ?
C14 H14B 0.9700 . ?
C15 H15A 0.9700 . ?
C15 H15B 0.9700 . ?
C16 H16A 0.9600 . ?
C16 H16B 0.9600 . ?
C16 H16C 0.9600 . ?
C17 H17A 0.9600 . ?
C17 H17B 0.9600 . ?
C17 H17C 0.9600 . ?
C18 C19 1.526(6) . ?
C18 H18A 0.9700 . ?
C18 H18B 0.9700 . ?
C19 C20 1.501(6) . ?
C19 H19A 0.9700 . ?
C19 H19B 0.9700 . ?
C20 H20A 0.9700 . ?
C20 H20B 0.9700 . ?
C21 C22 1.508(6) . ?
C21 H21A 0.9600 . ?
C21 H21B 0.9600 . ?
C21 H21C 0.9600 . ?
C22 C23 1.391(6) . ?
C23 C24 1.384(6) . ?
C23 H23 0.9300 . ?
C24 C25 1.493(6) . ?
C25 H25A 0.9600 . ?
C25 H25B 0.9600 . ?
C25 H25C 0.9600 . ?
C26 C27 1.501(6) . ?
C26 H26A 0.9600 . ?
C26 H26B 0.9600 . ?
C26 H26C 0.9600 . ?
C27 C28 1.379(6) . ?
C28 C29 1.385(6) . ?
C28 H28 0.9300 . ?
C29 C30 1.506(6) . ?
C30 H30A 0.9600 . ?
C30 H30B 0.9600 . ?
C30 H30C 0.9600 . ?
C31 C32 1.353(10) . ?
C31 H31A 0.9600 . ?
C31 H31B 0.9600 . ?
C31 H31C 0.9600 . ?
C32 H32A 0.9700 . ?
C32 H32B 0.9700 . ?
C33 C34 1.439(11) . ?
C33 H33A 0.9700 . ?
C33 H33B 0.9700 . ?
C34 H34A 0.9600 . ?
C34 H34B 0.9600 . ?
C34 H34C 0.9600 . ?

loop_
_geom_torsion_atom_site_label_1
_geom_torsion_atom_site_label_2
_geom_torsion_atom_site_label_3
_geom_torsion_atom_site_label_4
_geom_torsion
_geom_torsion_site_symmetry_1
_geom_torsion_site_symmetry_2
_geom_torsion_site_symmetry_3
_geom_torsion_site_symmetry_4
_geom_torsion_publ_flag
O2 Co1 P1 C2 78.5(2) . . . . ?
O1 Co1 P1 C2 -15.2(2) . . . . ?
N1 Co1 P1 C2 -97.6(2) . . . . ?
P2 Co1 P1 C2 166.1(2) . . . . ?
O2 Co1 P1 C1 -42.0(3) . . . . ?
O1 Co1 P1 C1 -135.6(3) . . . . ?
N1 Co1 P1 C1 141.9(3) . . . . ?
P2 Co1 P1 C1 45.7(3) . . . . ?
O2 Co1 P1 C3 -164.92(19) . . . . ?
O1 Co1 P1 C3 101.44(19) . . . . ?
N1 Co1 P1 C3 19.02(19) . . . . ?
P2 Co1 P1 C3 -77.25(17) . . . . ?
O2 Co1 P2 C6 -4.30(19) . . . . ?
N1 Co1 P2 C6 174.1(2) . . . . ?
N2 Co1 P2 C6 83.36(19) . . . . ?
P1 Co1 P2 C6 -89.78(18) . . . . ?
O2 Co1 P2 C8 -120.7(2) . . . . ?
N1 Co1 P2 C8 57.6(2) . . . . ?
N2 Co1 P2 C8 -33.1(2) . . . . ?
P1 Co1 P2 C8 153.78(18) . . . . ?
O2 Co1 P2 C7 122.2(3) . . . . ?
N1 Co1 P2 C7 -59.5(3) . . . . ?
N2 Co1 P2 C7 -150.2(3) . . . . ?
P1 Co1 P2 C7 36.7(3) . . . . ?
O4 Co2 P3 C11 -34.33(19) . . . . ?
O3 Co2 P3 C11 -127.72(19) . . . . ?
N3 Co2 P3 C11 150.04(19) . . . . ?
P4 Co2 P3 C11 54.20(18) . . . . ?
O4 Co2 P3 C12 83.45(18) . . . . ?
O3 Co2 P3 C12 -9.94(18) . . . . ?
N3 Co2 P3 C12 -92.18(18) . . . . ?
P4 Co2 P3 C12 171.98(16) . . . . ?
O4 Co2 P3 C13 -158.88(16) . . . . ?
O3 Co2 P3 C13 107.73(16) . . . . ?
N3 Co2 P3 C13 25.49(17) . . . . ?
P4 Co2 P3 C13 -70.35(14) . . . . ?
O4 Co2 P4 C17 -11.41(17) . . . . ?
N3 Co2 P4 C17 168.69(18) . . . . ?
N4 Co2 P4 C17 75.23(18) . . . . ?
P3 Co2 P4 C17 -97.82(16) . . . . ?
O4 Co2 P4 C18 -127.02(17) . . . . ?
N3 Co2 P4 C18 53.08(18) . . . . ?
N4 Co2 P4 C18 -40.38(18) . . . . ?
P3 Co2 P4 C18 146.57(16) . . . . ?
O4 Co2 P4 C16 112.6(2) . . . . ?
N3 Co2 P4 C16 -67.3(2) . . . . ?
N4 Co2 P4 C16 -160.8(2) . . . . ?
P3 Co2 P4 C16 26.1(2) . . . . ?
O2 Co1 O1 C22 6.5(3) . . . . ?
N1 Co1 O1 C22 -172.3(3) . . . . ?
N2 Co1 O1 C22 -80.9(3) . . . . ?
P1 Co1 O1 C22 92.2(3) . . . . ?
O1 Co1 O2 C24 -5.2(3) . . . . ?
N2 Co1 O2 C24 80.1(3) . . . . ?
P1 Co1 O2 C24 -94.8(3) . . . . ?
P2 Co1 O2 C24 169.5(3) . . . . ?
O4 Co2 O3 C27 6.0(3) . . . . ?
N3 Co2 O3 C27 -174.6(3) . . . . ?
N4 Co2 O3 C27 -80.3(3) . . . . ?
P3 Co2 O3 C27 92.7(3) . . . . ?
O3 Co2 O4 C29 -4.0(3) . . . . ?
N4 Co2 O4 C29 81.3(3) . . . . ?
P3 Co2 O4 C29 -95.4(3) . . . . ?
P4 Co2 O4 C29 168.7(3) . . . . ?
O1 Co1 N1 C5 -113.2(3) . . . . ?
N2 Co1 N1 C5 161.5(3) . . . . ?
P1 Co1 N1 C5 -24.0(3) . . . . ?
P2 Co1 N1 C5 72.1(3) . . . . ?
O2 Co1 N2 C10 130.9(3) . . . . ?
O1 Co1 N2 C10 -135.3(3) . . . . ?
N1 Co1 N2 C10 -52.9(3) . . . . ?
P2 Co1 N2 C10 42.8(3) . . . . ?
O3 Co2 N3 C15 -125.5(3) . . . . ?
N4 Co2 N3 C15 149.5(3) . . . . ?
P3 Co2 N3 C15 -34.3(3) . . . . ?
P4 Co2 N3 C15 61.8(3) . . . . ?
O4 Co2 N4 C20 137.2(3) . . . . ?
O3 Co2 N4 C20 -129.0(3) . . . . ?
N3 Co2 N4 C20 -47.2(3) . . . . ?
P4 Co2 N4 C20 48.2(3) . . . . ?
C2 P1 C3 C4 80.3(4) . . . . ?
C1 P1 C3 C4 -170.0(4) . . . . ?
Co1 P1 C3 C4 -41.5(4) . . . . ?
P1 C3 C4 C5 67.8(5) . . . . ?
Co1 N1 C5 C4 49.6(5) . . . . ?
C3 C4 C5 N1 -71.7(6) . . . . ?
C6 P2 C8 C9 -69.0(4) . . . . ?
C7 P2 C8 C9 -178.1(4) . . . . ?
Co1 P2 C8 C9 52.5(4) . . . . ?
P2 C8 C9 C10 -65.8(5) . . . . ?
C8 C9 C10 N2 64.3(5) . . . . ?
Co1 N2 C10 C9 -60.3(5) . . . . ?
C11 P3 C13 C14 -172.5(3) . . . . ?
C12 P3 C13 C14 77.9(3) . . . . ?
Co2 P3 C13 C14 -43.8(3) . . . . ?
P3 C13 C14 C15 64.9(4) . . . . ?
Co2 N3 C15 C14 57.6(4) . . . . ?
C13 C14 C15 N3 -70.4(5) . . . . ?
C17 P4 C18 C19 -60.7(4) . . . . ?
C16 P4 C18 C19 -168.1(3) . . . . ?
Co2 P4 C18 C19 59.4(3) . . . . ?
P4 C18 C19 C20 -66.3(5) . . . . ?
Co2 N4 C20 C19 -60.5(5) . . . . ?
C18 C19 C20 N4 61.3(5) . . . . ?
Co1 O1 C22 C23 -2.9(6) . . . . ?
Co1 O1 C22 C21 179.2(3) . . . . ?
O1 C22 C23 C24 -4.5(7) . . . . ?
C21 C22 C23 C24 173.4(4) . . . . ?
Co1 O2 C24 C23 0.3(6) . . . . ?
Co1 O2 C24 C25 179.2(3) . . . . ?
C22 C23 C24 O2 6.0(7) . . . . ?
C22 C23 C24 C25 -172.8(4) . . . . ?
Co2 O3 C27 C28 -2.9(6) . . . . ?
Co2 O3 C27 C26 177.8(3) . . . . ?
O3 C27 C28 C29 -4.5(7) . . . . ?
C26 C27 C28 C29 174.7(4) . . . . ?
Co2 O4 C29 C28 -1.2(6) . . . . ?
Co2 O4 C29 C30 178.6(3) . . . . ?
C27 C28 C29 O4 6.9(7) . . . . ?
C27 C28 C29 C30 -173.0(4) . . . . ?
C33 O5 C32 C31 -99.8(11) . . . . ?
C32 O5 C33 C34 177.7(8) . . . . ?
